data_7714617
loop_
_publ_author_name
'Itoh, Chisa'
'Yoshino, Haruka'
'Kitayama, Taku'
'Kosaka, Wataru'
'Miyasaka, Hitoshi'

_publ_section_title
;
 Post-synthetic molecular modifications based on Schiff base condensation
 reactions for designing functional paddlewheel diruthenium(II,II)
 complexes.
;
_journal_issue 2
_journal_name_full 'Dalton transactions (Cambridge, England : 2003)'
_journal_page_first 444
_journal_page_last 448
_journal_paper_doi 10.1039/d3dt03535b
_journal_volume 53
_journal_year 2024
_chemical_formula_moiety '0.25(C48 H32 Ag8 Cd4 N32)'
_chemical_formula_sum 'C12 H8 Ag2 Cd N8'
_chemical_formula_weight 592.40
_space_group_crystal_system monoclinic
_space_group_IT_number 15
_space_group_name_Hall '-C 2yc'
_space_group_name_H-M_alt 'C 1 2/c 1'
_atom_sites_solution_hydrogens geom
_atom_sites_solution_primary iterative
_audit_block_doi 10.5517/ccdc.csd.cc2f0yr5
_audit_creation_date 2022-08-09
_audit_creation_method
;
Olex2 1.2
(compiled 2018.05.29 svn.r3508 for OlexSys, GUI svn.r5506)
;
_audit_update_record
;
2023-01-10 deposited with the CCDC.	2023-12-05 downloaded from the CCDC.
;
_cell_angle_alpha 90
_cell_angle_beta 98.0300(10)
_cell_angle_gamma 90
_cell_formula_units_Z 4
_cell_length_a 7.1180(7)
_cell_length_b 16.1995(17)
_cell_length_c 14.6181(15)
_cell_measurement_reflns_used 6064
_cell_measurement_temperature 220
_cell_measurement_theta_max 29.03
_cell_measurement_theta_min 2.51
_cell_volume 1669.1(3)
_computing_cell_refinement 'SAINT V8.40A (?, 2016)'
_computing_data_reduction 'SAINT V8.40A (?, 2016)'
_computing_molecular_graphics 'Olex2 (Dolomanov et al., 2009)'
_computing_publication_material 'Olex2 (Dolomanov et al., 2009)'
_computing_structure_refinement 'ShelXL (Sheldrick, 2015)'
_computing_structure_solution 'olex2.solve (Bourhis et al., 2015)'
_diffrn_ambient_temperature 220
_diffrn_measured_fraction_theta_full 0.994
_diffrn_measured_fraction_theta_max 0.954
_diffrn_measurement_device_type 'Bruker APEX-II CCD'
_diffrn_measurement_method '\f and \w scans'
_diffrn_radiation_type MoK\a
_diffrn_radiation_wavelength 0.71073
_diffrn_reflns_av_R_equivalents 0.0308
_diffrn_reflns_av_unetI/netI 0.0211
_diffrn_reflns_Laue_measured_fraction_full 0.994
_diffrn_reflns_Laue_measured_fraction_max 0.954
_diffrn_reflns_limit_h_max 9
_diffrn_reflns_limit_h_min -9
_diffrn_reflns_limit_k_max 21
_diffrn_reflns_limit_k_min -22
_diffrn_reflns_limit_l_max 19
_diffrn_reflns_limit_l_min -19
_diffrn_reflns_number 10083
_diffrn_reflns_point_group_measured_fraction_full 0.994
_diffrn_reflns_point_group_measured_fraction_max 0.954
_diffrn_reflns_theta_full 25.242
_diffrn_reflns_theta_max 29.142
_diffrn_reflns_theta_min 2.515
_diffrn_standards_number 0
_exptl_absorpt_coefficient_mu 3.595
_exptl_absorpt_correction_T_max 0.7458
_exptl_absorpt_correction_T_min 0.5648
_exptl_absorpt_correction_type multi-scan
_exptl_absorpt_process_details
'SADABS-2016/2 (Bruker,2016/2) was used for absorption correction. wR2(int) was 0.0916 before and 0.0417 after correction. The Ratio of minimum to maximum transmission is 0.7573. The \l/2 correction factor is Not present.'
_exptl_crystal_colour colourless
_exptl_crystal_colour_primary colourless
_exptl_crystal_density_diffrn 2.358
_exptl_crystal_description block
_exptl_crystal_F_000 1112
_exptl_crystal_size_max 0.294
_exptl_crystal_size_mid 0.148
_exptl_crystal_size_min 0.095
_refine_diff_density_max 0.581
_refine_diff_density_min -1.485
_refine_diff_density_rms 0.150
_refine_ls_extinction_method none
_refine_ls_goodness_of_fit_ref 1.120
_refine_ls_hydrogen_treatment constr
_refine_ls_matrix_type full
_refine_ls_number_parameters 107
_refine_ls_number_reflns 2148
_refine_ls_number_restraints 0
_refine_ls_restrained_S_all 1.120
_refine_ls_R_factor_all 0.0223
_refine_ls_R_factor_gt 0.0206
_refine_ls_shift/su_max 0.001
_refine_ls_shift/su_mean 0.000
_refine_ls_structure_factor_coef Fsqd
_refine_ls_weighting_details 'w=1/[\s^2^(Fo^2^)+(0.0262P)^2^+0.6907P] where P=(Fo^2^+2Fc^2^)/3'
_refine_ls_weighting_scheme calc
_refine_ls_wR_factor_gt 0.0492
_refine_ls_wR_factor_ref 0.0500
_reflns_Friedel_coverage 0.000
_reflns_number_gt 1991
_reflns_number_total 2148
_reflns_threshold_expression 'I > 2\s(I)'
_cod_data_source_file d3dt03535b2.cif
_cod_data_source_block cdag_pmd_220k
_cod_depositor_comments 'Adding full bibliography for 7714614--7714619.cif.'
_cod_database_code 7714617
_shelx_shelxl_version_number 2018/3
_shelx_space_group_comment
;
The symmetry employed for this shelxl refinement is uniquely defined
by the following loop, which should always be used as a source of
symmetry information in preference to the above space-group names.
They are only intended as comments.
;
_shelx_estimated_absorpt_t_max 0.726
_shelx_estimated_absorpt_t_min 0.418
_olex2_refinement_description
;
1. Fixed Uiso
 At 1.2 times of:
  All C(H) groups
2.a Aromatic/amide H refined with riding coordinates:
 C3(H3), C4(H4), C5(H5), C6(H6)
;
_olex2_submission_special_instructions 'No special instructions were received'

loop_
_space_group_symop_operation_xyz
'x, y, z'
'-x, y, -z+1/2'
'x+1/2, y+1/2, z'
'-x+1/2, y+1/2, -z+1/2'
'-x, -y, -z'
'x, -y, z-1/2'
'-x+1/2, -y+1/2, -z'
'x+1/2, -y+1/2, z-1/2'

loop_
_atom_site_label
_atom_site_type_symbol
_atom_site_fract_x
_atom_site_fract_y
_atom_site_fract_z
_atom_site_U_iso_or_equiv
_atom_site_adp_type
_atom_site_occupancy
_atom_site_site_symmetry_order
_atom_site_calc_flag
_atom_site_refinement_flags_posn
_atom_site_refinement_flags_adp
_atom_site_refinement_flags_occupancy
_atom_site_disorder_assembly
_atom_site_disorder_group
Cd1 Cd 0.500000 0.500000 0.500000 0.01695(6) Uani 1 2 d S T P . .
Ag1 Ag 0.000000 0.51324(2) 0.750000 0.02808(7) Uani 1 2 d S T P . .
Ag2 Ag 1.000000 0.32828(2) 0.750000 0.02950(8) Uani 1 2 d S T P . .
N1 N 0.3152(3) 0.51127(12) 0.61482(15) 0.0330(5) Uani 1 1 d . . . . .
N2 N 0.6958(3) 0.40111(12) 0.58237(13) 0.0306(4) Uani 1 1 d . . . . .
N3 N 0.6921(2) 0.61181(11) 0.56752(12) 0.0230(3) Uani 1 1 d . . . . .
N4 N 0.6998(3) 0.72914(12) 0.66554(14) 0.0328(4) Uani 1 1 d . . . . .
C1 C 0.2076(3) 0.51781(14) 0.66510(16) 0.0273(4) Uani 1 1 d . . . . .
C2 C 0.7999(3) 0.36961(13) 0.63738(15) 0.0262(4) Uani 1 1 d . . . . .
C3 C 0.6225(3) 0.66028(13) 0.62814(16) 0.0287(5) Uani 1 1 d . . . . .
H3 H 0.506447 0.644076 0.646385 0.034 Uiso 1 1 calc R . . . .
C4 C 0.8654(3) 0.75073(14) 0.63918(17) 0.0341(5) Uani 1 1 d . . . . .
H4 H 0.924341 0.799646 0.662902 0.041 Uiso 1 1 calc R . . . .
C5 C 0.9522(3) 0.70447(14) 0.57908(18) 0.0337(5) Uani 1 1 d . . . . .
H5 H 1.070574 0.719744 0.562796 0.040 Uiso 1 1 calc R . . . .
C6 C 0.8586(3) 0.63407(13) 0.54311(16) 0.0276(4) Uani 1 1 d . . . . .
H6 H 0.913507 0.601419 0.500738 0.033 Uiso 1 1 calc R . . . .

loop_
_atom_site_aniso_label
_atom_site_aniso_U_11
_atom_site_aniso_U_22
_atom_site_aniso_U_33
_atom_site_aniso_U_23
_atom_site_aniso_U_13
_atom_site_aniso_U_12
Cd1 0.01629(10) 0.01922(11) 0.01636(11) -0.00061(6) 0.00589(8) -0.00114(6)
Ag1 0.03056(13) 0.02934(13) 0.02878(14) 0.000 0.01978(10) 0.000
Ag2 0.03334(13) 0.02290(12) 0.02872(13) 0.000 -0.00804(9) 0.000
N1 0.0327(11) 0.0403(11) 0.0292(11) -0.0013(8) 0.0157(9) -0.0043(8)
N2 0.0284(9) 0.0294(9) 0.0322(10) 0.0034(8) -0.0018(8) -0.0011(8)
N3 0.0230(8) 0.0225(8) 0.0232(8) -0.0008(7) 0.0021(7) -0.0009(6)
N4 0.0355(10) 0.0280(10) 0.0351(10) -0.0105(8) 0.0052(8) -0.0021(8)
C1 0.0292(11) 0.0289(11) 0.0263(11) -0.0015(9) 0.0126(9) -0.0047(8)
C2 0.0255(9) 0.0243(10) 0.0276(10) 0.0014(8) -0.0006(8) -0.0027(8)
C3 0.0273(10) 0.0264(10) 0.0341(12) -0.0069(9) 0.0098(9) -0.0033(8)
C4 0.0339(11) 0.0265(11) 0.0394(13) -0.0046(9) -0.0035(10) -0.0093(9)
C5 0.0252(10) 0.0329(12) 0.0430(13) 0.0016(10) 0.0043(9) -0.0083(9)
C6 0.0246(10) 0.0277(10) 0.0310(11) -0.0019(9) 0.0051(8) -0.0009(8)

loop_
_atom_type_symbol
_atom_type_description
_atom_type_scat_dispersion_real
_atom_type_scat_dispersion_imag
_atom_type_scat_source
C C 0.0033 0.0016 'International Tables Vol C Tables 4.2.6.8 and 6.1.1.4'
H H 0.0000 0.0000 'International Tables Vol C Tables 4.2.6.8 and 6.1.1.4'
Ag Ag -0.8971 1.1015 'International Tables Vol C Tables 4.2.6.8 and 6.1.1.4'
Cd Cd -0.8075 1.2024 'International Tables Vol C Tables 4.2.6.8 and 6.1.1.4'
N N 0.0061 0.0033 'International Tables Vol C Tables 4.2.6.8 and 6.1.1.4'

loop_
_citation_id
_citation_doi
_citation_year
1 10.1039/D3CC00179B 2023

loop_
_geom_angle_atom_site_label_1
_geom_angle_atom_site_label_2
_geom_angle_atom_site_label_3
_geom_angle
_geom_angle_site_symmetry_1
_geom_angle_site_symmetry_3
_geom_angle_publ_flag
N1 Cd1 N1 180.0 . 5_666 ?
N1 Cd1 N2 92.26(7) 5_666 5_666 ?
N1 Cd1 N2 92.26(7) . . ?
N1 Cd1 N2 87.74(7) 5_666 . ?
N1 Cd1 N2 87.74(7) . 5_666 ?
N1 Cd1 N3 89.49(7) 5_666 5_666 ?
N1 Cd1 N3 89.49(7) . . ?
N1 Cd1 N3 90.51(7) . 5_666 ?
N1 Cd1 N3 90.51(7) 5_666 . ?
N2 Cd1 N2 180.0 . 5_666 ?
N2 Cd1 N3 92.34(7) 5_666 5_666 ?
N2 Cd1 N3 87.65(7) 5_666 . ?
N2 Cd1 N3 92.34(7) . . ?
N2 Cd1 N3 87.66(7) . 5_666 ?
N3 Cd1 N3 180.0 5_666 . ?
C1 Ag1 Ag2 92.06(6) . 1_455 ?
C1 Ag1 Ag2 92.06(6) 2_556 1_455 ?
C1 Ag1 C1 175.88(13) 2_556 . ?
N4 Ag2 Ag1 128.63(5) 4_646 1_655 ?
N4 Ag2 Ag1 128.63(5) 3_545 1_655 ?
N4 Ag2 N4 102.74(9) 4_646 3_545 ?
C2 Ag2 Ag1 71.67(6) 2_756 1_655 ?
C2 Ag2 Ag1 71.67(6) . 1_655 ?
C2 Ag2 N4 100.38(8) 2_756 4_646 ?
C2 Ag2 N4 102.27(7) . 4_646 ?
C2 Ag2 N4 102.27(7) 2_756 3_545 ?
C2 Ag2 N4 100.38(8) . 3_545 ?
C2 Ag2 C2 143.34(12) . 2_756 ?
C1 N1 Cd1 173.0(2) . . ?
C2 N2 Cd1 162.47(19) . . ?
C3 N3 Cd1 118.41(13) . . ?
C3 N3 C6 116.50(18) . . ?
C6 N3 Cd1 124.82(14) . . ?
C3 N4 Ag2 119.80(15) . 3_455 ?
C3 N4 C4 115.65(19) . . ?
C4 N4 Ag2 122.95(14) . 3_455 ?
N1 C1 Ag1 171.9(2) . . ?
N2 C2 Ag2 171.4(2) . . ?
N4 C3 N3 126.8(2) . . ?
N4 C4 C5 122.6(2) . . ?
C4 C5 C6 117.3(2) . . ?
N3 C6 C5 121.2(2) . . ?

loop_
_geom_bond_atom_site_label_1
_geom_bond_atom_site_label_2
_geom_bond_distance
_geom_bond_site_symmetry_2
_geom_bond_publ_flag
Cd1 N1 2.280(2) . ?
Cd1 N1 2.280(2) 5_666 ?
Cd1 N2 2.3430(19) . ?
Cd1 N2 2.3430(19) 5_666 ?
Cd1 N3 2.3975(17) . ?
Cd1 N3 2.3975(17) 5_666 ?
Ag1 Ag2 2.9963(4) 1_455 ?
Ag1 C1 2.059(2) 2_556 ?
Ag1 C1 2.059(2) . ?
Ag2 N4 2.5724(19) 3_545 ?
Ag2 N4 2.5724(19) 4_646 ?
Ag2 C2 2.129(2) . ?
Ag2 C2 2.129(2) 2_756 ?
N1 C1 1.138(3) . ?
N2 C2 1.136(3) . ?
N3 C3 1.330(3) . ?
N3 C6 1.334(3) . ?
N4 C3 1.328(3) . ?
N4 C4 1.336(3) . ?
C4 C5 1.367(3) . ?
C5 C6 1.387(3) . ?
